data_4073897
loop_
_publ_author_name
'Gerber, Laura C. H.'
'Watson, Lori A.'
'Parkin, Sean'
'Weng, Wei'
'Foxman, Bruce M.'
'Ozerov, Oleg V.'

_publ_section_title
;
 Bis(methylidene) Complex of Tantalum Supported by a PNP Ligand
;
_journal_issue 20
_journal_name_full Organometallics
_journal_page_first 4866
_journal_paper_doi 10.1021/om700715s
_journal_volume 26
_journal_year 2007
_chemical_formula_moiety 'C28 H44 N P2 Ta'
_chemical_formula_sum 'C28 H44 N P2 Ta'
_chemical_formula_weight 637.53
_chemical_name_systematic
; 
 ? 
;
_space_group_IT_number 13
_symmetry_cell_setting monoclinic
_symmetry_space_group_name_Hall '-P 2yac'
_symmetry_space_group_name_H-M 'P 1 2/n 1'
_atom_sites_solution_hydrogens geom
_atom_sites_solution_primary direct
_atom_sites_solution_secondary difmap
_audit_creation_method SHELXL-97
_cell_angle_alpha 90.00
_cell_angle_beta 95.836(1)
_cell_angle_gamma 90.00
_cell_formula_units_Z 2
_cell_length_a 11.5592(2)
_cell_length_b 9.3509(2)
_cell_length_c 12.8516(2)
_cell_measurement_reflns_used 38389
_cell_measurement_temperature 90.0(2)
_cell_measurement_theta_max 40.25
_cell_measurement_theta_min 1.00
_cell_volume 1381.92(4)
_computing_cell_refinement 'SCALEPACK (Otwinowski & Minor, 1997)'
_computing_data_collection 'COLLECT (Nonius, 1998)'
_computing_data_reduction 'DENZO-SMN (Otwinowski & Minor, 1997)'
_computing_molecular_graphics 'XP in SHELXTL (Sheldrick, 1994)'
_computing_publication_material
; 
SHELX97-2 (Sheldrick, 1997) and local procedures 
;
_computing_structure_refinement 'SHELXL-97 (Sheldrick, 1997)'
_computing_structure_solution 'SHELXS-97 (Sheldrick, 1990)'
_diffrn_ambient_temperature 90.0(2)
_diffrn_detector_area_resol_mean 18
_diffrn_measured_fraction_theta_full .999
_diffrn_measured_fraction_theta_max .999
_diffrn_measurement_device_type 'Nonius KappaCCD diffractometer'
_diffrn_measurement_method '\w scans at fixed \c = 55\%'
_diffrn_radiation_monochromator graphite
_diffrn_radiation_source 'fine-focus sealed tube'
_diffrn_radiation_type MoK\a
_diffrn_radiation_wavelength 0.71073
_diffrn_reflns_av_R_equivalents 0.0467
_diffrn_reflns_av_sigmaI/netI 0.0357
_diffrn_reflns_limit_h_max 17
_diffrn_reflns_limit_h_min -17
_diffrn_reflns_limit_k_max 14
_diffrn_reflns_limit_k_min 0
_diffrn_reflns_limit_l_max 19
_diffrn_reflns_limit_l_min 0
_diffrn_reflns_number 5013
_diffrn_reflns_theta_full 32.49
_diffrn_reflns_theta_max 32.49
_diffrn_reflns_theta_min 2.18
_exptl_absorpt_coefficient_mu 4.109
_exptl_absorpt_correction_T_max 0.7346
_exptl_absorpt_correction_T_min 0.6433
_exptl_absorpt_correction_type multi-scan
_exptl_absorpt_process_details 'Sadabs (Bruker-Nonius, 2004)'
_exptl_crystal_colour orange-brown
_exptl_crystal_density_diffrn 1.532
_exptl_crystal_density_method 'not measured'
_exptl_crystal_description 'semi-regular block'
_exptl_crystal_F_000 644
_exptl_crystal_size_max 0.12
_exptl_crystal_size_mid 0.10
_exptl_crystal_size_min 0.08
_refine_diff_density_max .764
_refine_diff_density_min -.504
_refine_diff_density_rms .083
_refine_ls_extinction_method none
_refine_ls_goodness_of_fit_ref 0.995
_refine_ls_hydrogen_treatment constr
_refine_ls_matrix_type full
_refine_ls_number_parameters 152
_refine_ls_number_reflns 5013
_refine_ls_number_restraints 0
_refine_ls_restrained_S_all 0.995
_refine_ls_R_factor_all 0.0180
_refine_ls_R_factor_gt 0.0153
_refine_ls_shift/su_max 0.003
_refine_ls_shift/su_mean 0.000
_refine_ls_structure_factor_coef Fsqd
_refine_ls_weighting_details 'calc w=1/[\s^2^(Fo^2^)] where P=(Fo^2^+2Fc^2^)/3'
_refine_ls_weighting_scheme calc
_refine_ls_wR_factor_gt 0.0362
_refine_ls_wR_factor_ref 0.0367
_reflns_number_gt 4636
_reflns_number_total 5013
_reflns_threshold_expression >2\s(I)
_cod_data_source_file om700715s-file003.cif
_cod_data_source_block Compound4
_cod_original_sg_symbol_H-M 'P 2/n'
_cod_database_code 4073897

loop_
_symmetry_equiv_pos_as_xyz
'x, y, z'
'-x+1/2, y, -z+1/2'
'-x, -y, -z'
'x-1/2, -y, z-1/2'

loop_
_atom_site_label
_atom_site_type_symbol
_atom_site_fract_x
_atom_site_fract_y
_atom_site_fract_z
_atom_site_U_iso_or_equiv
_atom_site_adp_type
_atom_site_occupancy
_atom_site_symmetry_multiplicity
_atom_site_calc_flag
_atom_site_refinement_flags
Ta1 Ta 0.2500 -0.886403(8) 0.2500 0.01204(3) Uani 1 2 d S
N1 N 0.2500 -0.65532(18) 0.2500 0.0120(3) Uani 1 2 d S
P1 P 0.03803(3) -0.81413(4) 0.20874(2) 0.01093(6) Uani 1 1 d .
C1 C 0.04294(11) -0.64080(14) 0.27161(10) 0.0123(2) Uani 1 1 d .
C2 C -0.05169(12) -0.57106(15) 0.30944(11) 0.0151(2) Uani 1 1 d .
H2 H -0.1260 -0.6155 0.3009 0.018 Uiso 1 1 calc R
C3 C -0.04024(12) -0.43934(15) 0.35896(10) 0.0160(3) Uani 1 1 d .
C4 C 0.06990(13) -0.37672(14) 0.36828(11) 0.0169(3) Uani 1 1 d .
H4 H 0.0801 -0.2859 0.4010 0.020 Uiso 1 1 calc R
C5 C 0.16511(12) -0.44310(15) 0.33116(10) 0.0149(2) Uani 1 1 d .
H5 H 0.2386 -0.3968 0.3389 0.018 Uiso 1 1 calc R
C6 C 0.15456(12) -0.57716(14) 0.28245(10) 0.0119(2) Uani 1 1 d .
C7 C -0.14182(14) -0.36920(15) 0.40405(13) 0.0224(3) Uani 1 1 d .
H7A H -0.1481 -0.4065 0.4745 0.034 Uiso 1 1 calc R
H7B H -0.2136 -0.3901 0.3593 0.034 Uiso 1 1 calc R
H7C H -0.1296 -0.2655 0.4075 0.034 Uiso 1 1 calc R
C8 C -0.01216(13) -0.77725(15) 0.06992(10) 0.0172(3) Uani 1 1 d .
H8 H -0.0184 -0.8711 0.0325 0.021 Uiso 1 1 calc R
C9 C 0.07867(16) -0.68731(17) 0.02035(12) 0.0257(3) Uani 1 1 d .
H9A H 0.0538 -0.6735 -0.0542 0.039 Uiso 1 1 calc R
H9B H 0.1538 -0.7369 0.0284 0.039 Uiso 1 1 calc R
H9C H 0.0865 -0.5941 0.0552 0.039 Uiso 1 1 calc R
C10 C -0.13183(14) -0.70627(18) 0.05482(13) 0.0269(3) Uani 1 1 d .
H10A H -0.1300 -0.6167 0.0946 0.040 Uiso 1 1 calc R
H10B H -0.1900 -0.7706 0.0798 0.040 Uiso 1 1 calc R
H10C H -0.1523 -0.6859 -0.0196 0.040 Uiso 1 1 calc R
C11 C -0.08222(12) -0.91645(15) 0.25629(11) 0.0152(3) Uani 1 1 d .
H11 H -0.1560 -0.8619 0.2386 0.018 Uiso 1 1 calc R
C12 C -0.09271(14) -1.06017(16) 0.19897(12) 0.0221(3) Uani 1 1 d .
H12A H -0.0181 -1.1106 0.2091 0.033 Uiso 1 1 calc R
H12B H -0.1138 -1.0437 0.1241 0.033 Uiso 1 1 calc R
H12C H -0.1530 -1.1182 0.2270 0.033 Uiso 1 1 calc R
C13 C -0.06484(14) -0.93721(17) 0.37480(11) 0.0212(3) Uani 1 1 d .
H13A H -0.1324 -0.9869 0.3978 0.032 Uiso 1 1 calc R
H13B H -0.0563 -0.8437 0.4092 0.032 Uiso 1 1 calc R
H13C H 0.0053 -0.9943 0.3934 0.032 Uiso 1 1 calc R
C14 C 0.26209(14) -1.0079(2) 0.12940(16) 0.0347(4) Uani 1 1 d .
H14A H 0.26405(15) -1.0862(11) 0.0899(6) 0.042 Uiso 1 1 d R
H14B H 0.2749(2) -0.9460(9) 0.0676(9) 0.042 Uiso 1 1 d R

loop_
_atom_site_aniso_label
_atom_site_aniso_U_11
_atom_site_aniso_U_22
_atom_site_aniso_U_33
_atom_site_aniso_U_23
_atom_site_aniso_U_13
_atom_site_aniso_U_12
Ta1 0.00896(4) 0.00963(4) 0.01757(4) 0.000 0.00160(3) 0.000
N1 0.0087(7) 0.0108(7) 0.0165(7) 0.000 0.0015(6) 0.000
P1 0.00970(14) 0.01071(16) 0.01244(14) -0.00013(11) 0.00133(12) -0.00086(11)
C1 0.0106(5) 0.0128(6) 0.0135(5) -0.0005(4) 0.0007(4) 0.0007(4)
C2 0.0120(6) 0.0152(6) 0.0185(6) 0.0006(5) 0.0030(5) 0.0003(5)
C3 0.0176(6) 0.0135(6) 0.0176(6) 0.0010(5) 0.0057(5) 0.0043(5)
C4 0.0205(7) 0.0129(7) 0.0174(6) -0.0027(5) 0.0023(5) 0.0010(5)
C5 0.0157(6) 0.0127(6) 0.0160(6) -0.0017(5) 0.0002(5) -0.0009(5)
C6 0.0122(6) 0.0117(6) 0.0116(5) 0.0007(4) 0.0002(4) 0.0010(4)
C7 0.0227(7) 0.0171(8) 0.0293(7) 0.0003(6) 0.0122(6) 0.0057(5)
C8 0.0226(7) 0.0144(7) 0.0139(6) 0.0001(5) -0.0015(5) -0.0038(5)
C9 0.0378(9) 0.0233(8) 0.0163(6) 0.0029(5) 0.0046(6) -0.0099(7)
C10 0.0254(8) 0.0253(8) 0.0272(8) 0.0053(6) -0.0110(6) -0.0001(6)
C11 0.0104(6) 0.0168(7) 0.0189(6) 0.0004(5) 0.0037(5) -0.0025(5)
C12 0.0237(8) 0.0178(7) 0.0252(7) -0.0017(6) 0.0053(6) -0.0077(6)
C13 0.0252(8) 0.0208(7) 0.0189(6) 0.0021(5) 0.0085(6) -0.0017(6)
C14 0.0192(8) 0.0353(10) 0.0488(11) -0.0251(8) -0.0016(8) 0.0035(7)

loop_
_atom_type_symbol
_atom_type_description
_atom_type_scat_dispersion_real
_atom_type_scat_dispersion_imag
_atom_type_scat_source
C C .0033 .0016 'International Tables Vol C Tables 4.2.6.8 and 6.1.1.4'
H H .0000 .0000 'International Tables Vol C Tables 4.2.6.8 and 6.1.1.4'
N N .0061 .0033 'International Tables Vol C Tables 4.2.6.8 and 6.1.1.4'
P P .1023 .0942 'International Tables Vol C Tables 4.2.6.8 and 6.1.1.4'
Ta Ta -.7052 6.5227 'International Tables Vol C Tables 4.2.6.8 and 6.1.1.4'

loop_
_geom_angle_atom_site_label_1
_geom_angle_atom_site_label_2
_geom_angle_atom_site_label_3
_geom_angle
_geom_angle_site_symmetry_1
_geom_angle_site_symmetry_3
C14 Ta1 C14 108.21(13) . 2
C14 Ta1 N1 125.90(7) . .
C14 Ta1 N1 125.89(7) 2 .
C14 Ta1 P1 97.78(5) . .
C14 Ta1 P1 100.14(5) 2 .
N1 Ta1 P1 74.600(8) . .
C14 Ta1 P1 100.14(5) . 2
C14 Ta1 P1 97.77(5) 2 2
N1 Ta1 P1 74.600(8) . 2
P1 Ta1 P1 149.201(15) . 2
C6 N1 C6 118.08(16) 2 .
C6 N1 Ta1 120.96(8) 2 .
C6 N1 Ta1 120.96(8) . .
C1 P1 C11 107.91(6) . .
C1 P1 C8 104.83(6) . .
C11 P1 C8 104.08(6) . .
C1 P1 Ta1 99.15(4) . .
C11 P1 Ta1 122.40(5) . .
C8 P1 Ta1 116.81(5) . .
C2 C1 C6 120.39(12) . .
C2 C1 P1 125.54(10) . .
C6 C1 P1 114.06(9) . .
C3 C2 C1 122.07(13) . .
C3 C2 H2 119.0 . .
C1 C2 H2 119.0 . .
C2 C3 C4 117.12(12) . .
C2 C3 C7 121.34(13) . .
C4 C3 C7 121.51(13) . .
C5 C4 C3 122.05(13) . .
C5 C4 H4 119.0 . .
C3 C4 H4 119.0 . .
C4 C5 C6 121.14(13) . .
C4 C5 H5 119.4 . .
C6 C5 H5 119.4 . .
C5 C6 C1 117.23(12) . .
C5 C6 N1 123.81(12) . .
C1 C6 N1 118.83(12) . .
C3 C7 H7A 109.5 . .
C3 C7 H7B 109.5 . .
H7A C7 H7B 109.5 . .
C3 C7 H7C 109.5 . .
H7A C7 H7C 109.5 . .
H7B C7 H7C 109.5 . .
C10 C8 C9 110.98(13) . .
C10 C8 P1 113.21(10) . .
C9 C8 P1 109.98(10) . .
C10 C8 H8 107.5 . .
C9 C8 H8 107.5 . .
P1 C8 H8 107.5 . .
C8 C9 H9A 109.5 . .
C8 C9 H9B 109.5 . .
H9A C9 H9B 109.5 . .
C8 C9 H9C 109.5 . .
H9A C9 H9C 109.5 . .
H9B C9 H9C 109.5 . .
C8 C10 H10A 109.5 . .
C8 C10 H10B 109.5 . .
H10A C10 H10B 109.5 . .
C8 C10 H10C 109.5 . .
H10A C10 H10C 109.5 . .
H10B C10 H10C 109.5 . .
C13 C11 C12 111.34(12) . .
C13 C11 P1 111.68(10) . .
C12 C11 P1 108.77(9) . .
C13 C11 H11 108.3 . .
C12 C11 H11 108.3 . .
P1 C11 H11 108.3 . .
C11 C12 H12A 109.5 . .
C11 C12 H12B 109.5 . .
H12A C12 H12B 109.5 . .
C11 C12 H12C 109.5 . .
H12A C12 H12C 109.5 . .
H12B C12 H12C 109.5 . .
C11 C13 H13A 109.5 . .
C11 C13 H13B 109.5 . .
H13A C13 H13B 109.5 . .
C11 C13 H13C 109.5 . .
H13A C13 H13C 109.5 . .
H13B C13 H13C 109.5 . .
Ta1 C14 H14A 160.7 . .
Ta1 C14 H14B 108.8 . .
H14A C14 H14B 90.5 . .

loop_
_geom_bond_atom_site_label_1
_geom_bond_atom_site_label_2
_geom_bond_distance
_geom_bond_site_symmetry_2
Ta1 C14 1.9385(17) .
Ta1 C14 1.9385(17) 2
Ta1 N1 2.1608(17) .
Ta1 P1 2.5450(3) .
Ta1 P1 2.5450(3) 2
N1 C6 1.4209(15) 2
N1 C6 1.4209(15) .
P1 C1 1.8093(13) .
P1 C11 1.8422(13) .
P1 C8 1.8514(14) .
C1 C2 1.4022(18) .
C1 C6 1.4148(18) .
C2 C3 1.3866(19) .
C2 H2 0.9500 .
C3 C4 1.395(2) .
C3 C7 1.5109(19) .
C4 C5 1.3896(19) .
C4 H4 0.9500 .
C5 C6 1.4009(18) .
C5 H5 0.9500 .
C7 H7A 0.9800 .
C7 H7B 0.9800 .
C7 H7C 0.9800 .
C8 C10 1.529(2) .
C8 C9 1.534(2) .
C8 H8 1.0000 .
C9 H9A 0.9800 .
C9 H9B 0.9800 .
C9 H9C 0.9800 .
C10 H10A 0.9800 .
C10 H10B 0.9800 .
C10 H10C 0.9800 .
C11 C13 1.5283(19) .
C11 C12 1.531(2) .
C11 H11 1.0000 .
C12 H12A 0.9800 .
C12 H12B 0.9800 .
C12 H12C 0.9800 .
C13 H13A 0.9800 .
C13 H13B 0.9800 .
C13 H13C 0.9800 .
C14 H14A 0.8925 .
C14 H14B 1.0058 .

loop_
_geom_torsion_atom_site_label_1
_geom_torsion_atom_site_label_2
_geom_torsion_atom_site_label_3
_geom_torsion_atom_site_label_4
_geom_torsion
_geom_torsion_site_symmetry_1
_geom_torsion_site_symmetry_4
C14 Ta1 N1 C6 -59.17(8) . 2
C14 Ta1 N1 C6 120.83(8) 2 2
P1 Ta1 N1 C6 -147.68(6) . 2
P1 Ta1 N1 C6 32.32(6) 2 2
C14 Ta1 N1 C6 120.83(8) . .
C14 Ta1 N1 C6 -59.17(8) 2 .
P1 Ta1 N1 C6 32.32(6) . .
P1 Ta1 N1 C6 -147.68(6) 2 .
C14 Ta1 P1 C1 -151.45(8) . .
C14 Ta1 P1 C1 98.38(8) 2 .
N1 Ta1 P1 C1 -26.26(4) . .
P1 Ta1 P1 C1 -26.26(4) 2 .
C14 Ta1 P1 C11 90.44(8) . .
C14 Ta1 P1 C11 -19.73(9) 2 .
N1 Ta1 P1 C11 -144.38(5) . .
P1 Ta1 P1 C11 -144.38(5) 2 .
C14 Ta1 P1 C8 -39.62(8) . .
C14 Ta1 P1 C8 -149.79(8) 2 .
N1 Ta1 P1 C8 85.57(5) . .
P1 Ta1 P1 C8 85.57(5) 2 .
C11 P1 C1 C2 -26.36(14) . .
C8 P1 C1 C2 84.13(13) . .
Ta1 P1 C1 C2 -154.86(11) . .
C11 P1 C1 C6 152.64(10) . .
C8 P1 C1 C6 -96.87(11) . .
Ta1 P1 C1 C6 24.14(10) . .
C6 C1 C2 C3 -0.4(2) . .
P1 C1 C2 C3 178.50(11) . .
C1 C2 C3 C4 1.1(2) . .
C1 C2 C3 C7 -176.88(13) . .
C2 C3 C4 C5 -0.8(2) . .
C7 C3 C4 C5 177.15(13) . .
C3 C4 C5 C6 -0.1(2) . .
C4 C5 C6 C1 0.78(19) . .
C4 C5 C6 N1 -175.06(12) . .
C2 C1 C6 C5 -0.51(19) . .
P1 C1 C6 C5 -179.57(10) . .
C2 C1 C6 N1 175.54(11) . .
P1 C1 C6 N1 -3.51(15) . .
C6 N1 C6 C5 -31.34(10) 2 .
Ta1 N1 C6 C5 148.66(10) . .
C6 N1 C6 C1 152.89(13) 2 .
Ta1 N1 C6 C1 -27.11(13) . .
C1 P1 C8 C10 -59.85(12) . .
C11 P1 C8 C10 53.38(12) . .
Ta1 P1 C8 C10 -168.40(9) . .
C1 P1 C8 C9 64.93(11) . .
C11 P1 C8 C9 178.16(10) . .
Ta1 P1 C8 C9 -43.62(12) . .
C1 P1 C11 C13 -60.17(11) . .
C8 P1 C11 C13 -171.17(10) . .
Ta1 P1 C11 C13 53.61(11) . .
C1 P1 C11 C12 176.56(10) . .
C8 P1 C11 C12 65.56(11) . .
Ta1 P1 C11 C12 -69.67(11) . .
